data_2011106
loop_
_publ_author_name
'Kooijman, Huub'
'Bommel, Kjeld J. C. van'
'Verboom, Willem'
'Reinhoudt, David N.'
'Kroon, Jan'
'Spek, Anthony L.'

_publ_section_title
;Polymorphs and pseudo-polymorphs of
 \m-oxo-bis{[<i>N</i>,<i>N</i>'-bis(salicylidene)propane-1,3-diamine]oxorhenium(V)}
;
_journal_issue 7
_journal_name_full 'Acta Crystallographica Section C'
_journal_page_first 749
_journal_page_last 757
_journal_paper_doi 10.1107/S0108270100004108
_journal_volume 56
_journal_year 2000
_chemical_formula_iupac '[Re2 O (C17 H16 N2 O3)2] , 2C H Cl3'
_chemical_formula_moiety 'C34 H32 N4 O7 Re2, 2(C H Cl3)'
_chemical_formula_sum 'C36 H34 Cl6 N4 O7 Re2'
_chemical_formula_weight 1219.79
_chemical_name_systematic
;
\m-oxo-bis{oxo{2,2'-[propane-1,3-diylbis(nitrilomethylidyne)]diphenolato}
rhenium(V)} chloroform solvate (1:2)
;
_space_group_IT_number 2
_symmetry_cell_setting triclinic
_symmetry_space_group_name_Hall '-P 1'
_symmetry_space_group_name_H-M 'P -1'
_cell_angle_alpha 79.750(12)
_cell_angle_beta 89.256(11)
_cell_angle_gamma 81.820(11)
_cell_formula_units_Z 1
_cell_length_a 9.0223(12)
_cell_length_b 10.4856(15)
_cell_length_c 10.7375(17)
_cell_measurement_reflns_used 25
_cell_measurement_temperature 150
_cell_measurement_theta_max 13.97
_cell_measurement_theta_min 9.81
_cell_volume 989.4(3)
_computing_cell_refinement 'SET4 (de Boer & Duisenberg, 1984)'
_computing_data_collection 'locally modified CAD-4 Software (Enraf-Nonius, 1989)'
_computing_data_reduction 'HELENA (Spek, 1997)'
_computing_molecular_graphics 'PLATON (Spek, 2000)'
_computing_publication_material PLATON
_computing_structure_refinement 'SHELXL97 (Sheldrick, 1997)'
_computing_structure_solution 'SHELXS86 (Sheldrick, 1985)'
_diffrn_ambient_temperature 150
_diffrn_measured_fraction_theta_full .999
_diffrn_measured_fraction_theta_max .894
_diffrn_measurement_device_type 'Enraf-Nonius CAD4-T'
_diffrn_measurement_method '\w scans'
_diffrn_radiation_monochromator graphite
_diffrn_radiation_source 'rotating anode'
_diffrn_radiation_type 'Mo K\a'
_diffrn_radiation_wavelength .71073
_diffrn_reflns_av_R_equivalents .073
_diffrn_reflns_av_sigmaI/netI .031
_diffrn_reflns_limit_h_max 10
_diffrn_reflns_limit_h_min -11
_diffrn_reflns_limit_k_max 0
_diffrn_reflns_limit_k_min -12
_diffrn_reflns_limit_l_max 12
_diffrn_reflns_limit_l_min -12
_diffrn_reflns_number 3862
_diffrn_reflns_reduction_process
;
 ?
;
_diffrn_reflns_theta_full 25.25
_diffrn_reflns_theta_max 26.46
_diffrn_reflns_theta_min 1.93
_diffrn_standards_decay_% 3
_diffrn_standards_interval_time 60
_diffrn_standards_number 3
_exptl_absorpt_coefficient_mu 6.57
_exptl_absorpt_correction_T_max .373
_exptl_absorpt_correction_T_min .256
_exptl_absorpt_correction_type \y-scan
_exptl_absorpt_process_details '(PLATON; Spek, 2000)'
_exptl_crystal_colour 'dark green'
_exptl_crystal_density_diffrn 2.047
_exptl_crystal_density_method 'not measured'
_exptl_crystal_description block
_exptl_crystal_F_000 586
_exptl_crystal_size_max .40
_exptl_crystal_size_mid .40
_exptl_crystal_size_min .15
_refine_diff_density_max 2.741
_refine_diff_density_min -1.654
_refine_ls_abs_structure_details none
_refine_ls_extinction_method none
_refine_ls_goodness_of_fit_ref 1.047
_refine_ls_hydrogen_treatment constr
_refine_ls_matrix_type full
_refine_ls_number_constraints 0
_refine_ls_number_parameters 250
_refine_ls_number_reflns 3648
_refine_ls_number_restraints 0
_refine_ls_restrained_S_all 1.047
_refine_ls_R_factor_all .033
_refine_ls_R_factor_gt .028
_refine_ls_shift/su_max .001
_refine_ls_shift/su_mean .000
_refine_ls_structure_factor_coef Fsqd
_refine_ls_weighting_details 'w = 1/[\s^2^(F~o~^2^)+(0.0487P)^2^+0.28P] where P=(F~o~^2^+2F~c~^2^)/3'
_refine_ls_weighting_scheme calc
_refine_ls_wR_factor_ref .070
_reflns_number_gt 3333
_reflns_number_total 3648
_reflns_threshold_expression I>2\s(I)
_cod_data_source_file fg1587.cif
_cod_data_source_block V
_cod_depositor_comments
;
The following automatic conversions were performed:
'_symmetry_cell_setting' value 'Triclinic' changed to 'triclinic'
according to '/home/saulius/struct/CIF-dictionaries/cif_core.dic'
dictionary named 'cif_core.dic' version 2.4.1 from 2010-06-29.

Automatic conversion script
Id: cif_fix_enum 1527 2010-12-29 10:47:43Z saulius 

The following automatic conversions were performed:

'_symmetry_cell_setting' value 'Triclinic' changed to 'triclinic'
according to /home/saulius/struct/CIF-dictionaries/cif_core.dic
dictionary named 'cif_core.dic' version 2.4.1 from 2010-06-29.

Automatic conversion script
Id: cif_fix_values 1715 2011-07-08 13:25:40Z adriana 
;
_cod_database_code 2011106
_cod_database_fobs_code 2011106

loop_
_symmetry_equiv_pos_as_xyz
x,y,z
-x,-y,-z

loop_
_atom_site_aniso_label
_atom_site_aniso_U_11
_atom_site_aniso_U_22
_atom_site_aniso_U_33
_atom_site_aniso_U_12
_atom_site_aniso_U_13
_atom_site_aniso_U_23
Re1 .01240(10) .01250(10) .01330(10) -.00300(10) -.00270(10) .00000(10)
O1 .0188(18) .0174(18) .0183(19) -.0045(14) -.0090(15) -.0007(14)
O2 .0172(17) .0122(16) .022(2) -.0038(13) -.0044(15) -.0055(14)
O3 .0218(19) .0224(19) .019(2) -.0071(15) .0008(15) .0016(15)
O4 .012(2) .017(2) .018(3) .0010(19) -.005(2) -.006(2)
N1 .021(2) .018(2) .020(2) -.0041(17) .0064(18) -.0072(18)
N2 .015(2) .014(2) .021(2) -.0012(16) -.0018(18) .0018(17)
C1 .015(2) .029(3) .015(3) -.008(2) .002(2) .000(2)
C2 .028(3) .031(3) .023(3) -.010(2) -.010(2) .004(2)
C3 .025(3) .051(4) .026(3) -.009(3) -.015(3) .006(3)
C4 .028(3) .057(4) .021(3) -.019(3) -.010(3) .002(3)
C5 .025(3) .040(3) .020(3) -.016(3) .002(2) -.005(3)
C6 .019(3) .031(3) .013(3) -.012(2) .005(2) -.002(2)
C7 .020(3) .026(3) .019(3) -.011(2) .004(2) -.007(2)
C8 .030(3) .020(3) .029(3) .001(2) -.002(2) -.010(2)
C9 .026(3) .013(2) .037(3) -.003(2) .004(2) .003(2)
C10 .017(3) .019(3) .033(3) .001(2) -.004(2) -.001(2)
C11 .011(2) .023(3) .016(3) -.001(2) -.004(2) .006(2)
C12 .011(2) .026(3) .014(3) -.007(2) .0006(19) -.001(2)
C13 .016(3) .035(3) .016(3) -.008(2) -.001(2) .000(2)
C14 .024(3) .043(3) .014(3) -.012(2) -.003(2) -.012(2)
C15 .032(3) .026(3) .025(3) -.013(2) .003(2) -.011(2)
C16 .024(3) .023(3) .024(3) -.007(2) -.002(2) -.003(2)
C17 .015(2) .024(3) .012(2) -.011(2) .0008(19) -.002(2)
Cl1 .0333(8) .0343(8) .0682(12) -.0022(7) -.0102(8) -.0196(8)
Cl2 .0697(13) .0610(12) .0371(10) -.0085(10) .0119(9) -.0239(9)
Cl3 .0363(9) .0401(9) .0522(11) -.0005(7) -.0145(8) -.0060(8)
C18 .039(3) .021(3) .027(3) -.007(2) -.002(3) -.002(2)

loop_
_atom_site_label
_atom_site_fract_x
_atom_site_fract_y
_atom_site_fract_z
_atom_site_U_iso_or_equiv
_atom_site_thermal_displace_type
_atom_site_occupancy
_atom_site_type_symbol
Re1 .15331(2) .04726(2) 0.38361(2) .01290(10) Uani 1.000 Re
O1 .0007(4) .1686(3) 0.2698(3) .0182(11) Uani 1.000 O
O2 .1596(4) .2105(3) 0.4544(3) .0166(10) Uani 1.000 O
O3 .3050(4) .0568(4) 0.2888(4) .0213(11) Uani 1.000 O
O4 0 0 0.5 .0156(14) Uani 1.000 O
N1 .1055(5) -.1134(4) 0.3075(4) .0191(12) Uani 1.000 N
N2 .2951(5) -.0662(4) 0.5317(4) .0173(12) Uani 1.000 N
C1 -.0849(6) .1400(5) 0.1834(5) .0197(16) Uani 1.000 C
C2 -.1828(6) .2441(6) 0.1148(6) .0278(17) Uani 1.000 C
C3 -.2781(7) .2242(7) 0.0230(6) .0351(19) Uani 1.000 C
C4 -.2772(7) .0996(7) -0.0049(6) .0351(19) Uani 1.000 C
C5 -.1835(6) -.0027(6) 0.0602(5) .0273(17) Uani 1.000 C
C6 -.0860(6) .0134(5) 0.1559(5) .0204(17) Uani 1.000 C
C7 .0069(6) -.1031(5) 0.2185(5) .0206(17) Uani 1.000 C
C8 .1904(7) -.2428(5) 0.3476(6) .0261(17) Uani 1.000 C
C9 .2202(6) -.2757(5) 0.4889(6) .0263(16) Uani 1.000 C
C10 .3396(6) -.2060(5) 0.5352(6) .0238(17) Uani 1.000 C
C11 .3468(5) -.0147(5) 0.6183(5) .0179(16) Uani 1.000 C
C12 .3246(5) .1209(5) 0.6350(5) .0169(16) Uani 1.000 C
C13 .4001(6) .1473(6) 0.7379(5) .0225(17) Uani 1.000 C
C14 .3871(6) .2707(6) 0.7661(5) .0254(17) Uani 1.000 C
C15 .2963(6) .3719(6) 0.6896(6) .0260(17) Uani 1.000 C
C16 .2210(6) .3482(5) 0.5884(5) .0234(17) Uani 1.000 C
C17 .2344(5) .2233(5) 0.5560(5) .0163(14) Uani 1.000 C
Cl1 .05656(18) .50880(16) 0.17412(19) .0441(5) Uani 1.000 Cl
Cl2 .2610(2) .3414(2) 0.04776(18) .0542(7) Uani 1.000 Cl
Cl3 .36691(19) .45231(16) 0.25153(18) .0435(6) Uani 1.000 Cl
C18 .2146(7) .3899(5) 0.1927(6) .0290(17) Uani 1.000 C
H2 -.18340 .32990 0.13200 .0330 Uiso 1.000 H
H3 -.34450 .29590 -0.02130 .0420 Uiso 1.000 H
H4 -.34170 .08610 -0.06900 .0420 Uiso 1.000 H
H5 -.18370 -.08750 0.04070 .0330 Uiso 1.000 H
H7 -.00580 -.18210 0.19090 .0250 Uiso 1.000 H
H8A .28720 -.24760 0.30300 .0310 Uiso 1.000 H
H8B .13440 -.30910 0.32260 .0310 Uiso 1.000 H
H9A .25110 -.37140 0.51280 .0310 Uiso 1.000 H
H9B .12570 -.25330 0.53310 .0310 Uiso 1.000 H
H10A .36770 -.24800 0.62340 .0280 Uiso 1.000 H
H10B .42970 -.21820 0.48270 .0280 Uiso 1.000 H
H11 .40850 -.07360 0.68050 .0210 Uiso 1.000 H
H13 .46230 .07780 0.78980 .0270 Uiso 1.000 H
H14 .43930 .28690 0.83670 .0310 Uiso 1.000 H
H15 .28640 .45810 0.70780 .0310 Uiso 1.000 H
H16 .15770 .41840 0.53860 .0280 Uiso 1.000 H
H18 .19200 .31210 0.25470 .0350 Uiso 1.000 H

loop_
_atom_type_symbol
_atom_type_description
_atom_type_scat_dispersion_real
_atom_type_scat_dispersion_imag
_atom_type_scat_source
Re Re -1.0185 7.2310 'International Tables Vol C Tables 4.2.6.8 and 6.1.1.4'
O O .0106 .0060 'International Tables Vol C Tables 4.2.6.8 and 6.1.1.4'
N N .0061 .0033 'International Tables Vol C Tables 4.2.6.8 and 6.1.1.4'
Cl Cl .1484 .1585 'International Tables Vol C Tables 4.2.6.8 and 6.1.1.4'
H H .0000 .0000 'International Tables Vol C Tables 4.2.6.8 and 6.1.1.4'
C C .0033 .0016 'International Tables Vol C Tables 4.2.6.8 and 6.1.1.4'

loop_
_geom_angle_atom_site_label_1
_geom_angle_atom_site_label_2
_geom_angle_atom_site_label_3
_geom_angle_site_symmetry_3
_geom_angle
_geom_angle_publ_flag
O1 Re1 O2 . 80.93(13) yes
O1 Re1 O3 . 99.16(17) yes
O1 Re1 O4 . 90.24(10) yes
O1 Re1 N1 . 91.31(15) yes
O1 Re1 N2 . 169.48(15) yes
O2 Re1 O3 . 98.03(17) yes
O2 Re1 O4 . 90.25(10) yes
O2 Re1 N1 . 169.82(16) yes
O2 Re1 N2 . 91.56(15) yes
O3 Re1 O4 . 168.32(14) yes
O3 Re1 N1 . 89.67(19) yes
O3 Re1 N2 . 89.13(18) yes
O4 Re1 N1 . 83.16(12) yes
O4 Re1 N2 . 82.39(12) yes
N1 Re1 N2 . 95.23(16) yes
Re1 O1 C1 . 128.0(3) no
Re1 O2 C17 . 127.6(3) no
Re1 O4 Re1 2_556 180.00 no
Re1 N1 C7 . 122.9(4) no
Re1 N1 C8 . 120.8(4) no
C7 N1 C8 . 116.2(5) no
Re1 N2 C10 . 120.4(3) no
Re1 N2 C11 . 121.8(4) no
C10 N2 C11 . 117.8(5) no
O1 C1 C2 . 116.8(5) no
O1 C1 C6 . 125.0(5) no
C2 C1 C6 . 118.2(5) no
C1 C2 C3 . 121.3(6) no
C2 C3 C4 . 120.2(6) no
C3 C4 C5 . 119.6(6) no
C4 C5 C6 . 121.9(6) no
C1 C6 C5 . 118.8(5) no
C1 C6 C7 . 124.8(5) no
C5 C6 C7 . 116.5(5) no
N1 C7 C6 . 128.1(5) no
N1 C8 C9 . 113.0(5) no
C8 C9 C10 . 114.6(5) no
N2 C10 C9 . 114.7(4) no
N2 C11 C12 . 129.2(5) no
C11 C12 C13 . 115.6(5) no
C11 C12 C17 . 124.7(5) no
C13 C12 C17 . 119.7(5) no
C12 C13 C14 . 121.7(5) no
C13 C14 C15 . 118.8(5) no
C14 C15 C16 . 120.4(6) no
C15 C16 C17 . 121.9(5) no
O2 C17 C12 . 125.1(5) no
O2 C17 C16 . 117.6(5) no
C12 C17 C16 . 117.3(5) no
C1 C2 H2 . 119.33 no
C3 C2 H2 . 119.36 no
C2 C3 H3 . 119.84 no
C4 C3 H3 . 119.96 no
C3 C4 H4 . 120.22 no
C5 C4 H4 . 120.20 no
C4 C5 H5 . 119.06 no
C6 C5 H5 . 119.05 no
N1 C7 H7 . 116.00 no
C6 C7 H7 . 115.94 no
N1 C8 H8A . 108.99 no
N1 C8 H8B . 108.97 no
C9 C8 H8A . 109.00 no
C9 C8 H8B . 108.97 no
H8A C8 H8B . 107.75 no
C8 C9 H9A . 108.60 no
C8 C9 H9B . 108.68 no
C10 C9 H9A . 108.61 no
C10 C9 H9B . 108.61 no
H9A C9 H9B . 107.55 no
N2 C10 H10A . 108.58 no
N2 C10 H10B . 108.58 no
C9 C10 H10A . 108.60 no
C9 C10 H10B . 108.60 no
H10A C10 H10B . 107.59 no
N2 C11 H11 . 115.43 no
C12 C11 H11 . 115.40 no
C12 C13 H13 . 119.12 no
C14 C13 H13 . 119.15 no
C13 C14 H14 . 120.60 no
C15 C14 H14 . 120.57 no
C14 C15 H15 . 119.82 no
C16 C15 H15 . 119.76 no
C15 C16 H16 . 119.00 no
C17 C16 H16 . 119.07 no
Cl1 C18 Cl2 . 110.0(4) no
Cl1 C18 Cl3 . 110.0(3) no
Cl2 C18 Cl3 . 110.1(3) no
Cl1 C18 H18 . 108.90 no
Cl2 C18 H18 . 108.90 no
Cl3 C18 H18 . 108.96 no

loop_
_geom_bond_atom_site_label_1
_geom_bond_atom_site_label_2
_geom_bond_site_symmetry_1
_geom_bond_site_symmetry_2
_geom_bond_distance
_geom_bond_publ_flag
Re1 O1 . . 2.000(3) yes
Re1 O2 . . 2.001(3) yes
Re1 O3 . . 1.699(4) yes
Re1 O4 . . 1.9106(4) yes
Re1 N1 . . 2.097(4) yes
Re1 N2 . . 2.128(4) yes
Cl1 C18 . . 1.744(6) no
Cl2 C18 . . 1.749(6) no
Cl3 C18 . . 1.772(6) no
O1 C1 . . 1.316(6) no
O2 C17 . . 1.327(6) no
N1 C8 . . 1.455(7) no
N1 C7 . . 1.294(7) no
N2 C10 . . 1.458(7) no
N2 C11 . . 1.279(7) no
C1 C2 . . 1.404(8) no
C1 C6 . . 1.412(7) no
C2 C3 . . 1.379(9) no
C3 C4 . . 1.390(10) no
C4 C5 . . 1.358(9) no
C5 C6 . . 1.409(8) no
C6 C7 . . 1.441(8) no
C8 C9 . . 1.514(9) no
C9 C10 . . 1.520(8) no
C11 C12 . . 1.450(7) no
C12 C13 . . 1.394(7) no
C12 C17 . . 1.407(7) no
C13 C14 . . 1.369(9) no
C14 C15 . . 1.390(8) no
C15 C16 . . 1.367(8) no
C16 C17 . . 1.402(7) no
C2 H2 . . .9493 no
C3 H3 . . .9499 no
C4 H4 . . .9492 no
C5 H5 . . .9493 no
C7 H7 . . .9499 no
C8 H8A . . .9899 no
C8 H8B . . .9902 no
C9 H9A . . .9905 no
C9 H9B . . .9897 no
C10 H10A . . .9905 no
C10 H10B . . .9895 no
C11 H11 . . .9499 no
C13 H13 . . .9507 no
C14 H14 . . .9504 no
C15 H15 . . .9500 no
C16 H16 . . .9498 no
C18 H18 . . 1.0004 no

loop_
_geom_contact_atom_site_label_1
_geom_contact_atom_site_label_2
_geom_contact_distance
_geom_contact_site_symmetry_2
_geom_contact_publ_flag
Re1 C18 3.915(6) . no
Re1 H9B 3.3141 . no
Re1 H18 2.9402 . no
Re1 H9B 3.2993 2_556 no
Cl1 C15 3.638(6) 2_566 no
Cl2 C14 3.385(6) 1_554 no
Cl1 H8B 2.8592 1_565 no
Cl1 H2 3.1454 . no
Cl2 H14 2.8557 1_554 no
Cl2 H5 3.1499 2_555 no
Cl3 H10A 3.1187 2_656 no
O1 C18 3.216(7) . no
O2 C18 3.167(7) . no
O3 C11 3.254(6) 2_656 no
O3 C13 3.212(7) 2_656 no
O4 C9 3.286(5) . no
O4 C9 3.286(5) 2_556 no
O1 H18 2.4319 . no
O1 H9B 2.6242 2_556 no
O2 H9B 2.5552 2_556 no
O2 H18 2.2534 . no
O3 H11 2.6446 2_656 no
O3 H18 2.6877 . no
O3 H13 2.5781 2_656 no
O4 H9B 2.6989 . no
O4 H9B 2.6989 2_556 no
C1 C11 3.406(7) 2_556 no
C4 C7 3.326(8) 2_555 no
C5 C13 3.222(8) 2_556 no
C5 C5 3.543(8) 2_555 no
C5 C6 3.343(8) 2_555 no
C5 C7 3.453(8) 2_555 no
C5 C12 3.573(7) 2_556 no
C6 C12 3.357(7) 2_556 no
C6 C5 3.343(8) 2_555 no
C6 C11 3.357(7) 2_556 no
C6 C13 3.572(8) 2_556 no
C7 C12 3.374(7) 2_556 no
C7 C4 3.326(8) 2_555 no
C7 C5 3.453(8) 2_555 no
C7 C17 3.428(7) 2_556 no
C9 O4 3.286(5) . no
C9 O4 3.286(5) . no
C11 C6 3.357(7) 2_556 no
C11 C1 3.406(7) 2_556 no
C11 O3 3.254(6) 2_656 no
C12 C7 3.374(7) 2_556 no
C12 C5 3.573(7) 2_556 no
C12 C6 3.357(7) 2_556 no
C13 O3 3.212(7) 2_656 no
C13 C5 3.222(8) 2_556 no
C13 C6 3.572(8) 2_556 no
C14 Cl2 3.385(6) 1_556 no
C15 Cl1 3.638(6) 2_566 no
C17 C7 3.428(7) 2_556 no
C18 O1 3.216(7) . no
C18 O2 3.167(7) . no
C18 Re1 3.915(6) . no
C5 H13 3.0901 2_556 no
C12 H10B 2.7684 2_656 no
C13 H4 3.0601 1_656 no
C13 H5 3.0909 2_556 no
C13 H10B 2.8505 2_656 no
C14 H8A 3.0082 2_656 no
C15 H9A 2.9840 1_565 no
C16 H9A 2.9579 1_565 no
C17 H10B 3.0478 2_656 no
H2 Cl1 3.1454 . no
H3 H14 2.5138 1_454 no
H4 H13 2.3651 1_454 no
H4 C13 3.0601 1_454 no
H5 Cl2 3.1499 2_555 no
H5 H7 2.2817 . no
H5 C13 3.0909 2_556 no
H7 H5 2.2817 . no
H7 H8B 2.0664 . no
H8A C14 3.0082 2_656 no
H8A H10B 2.4207 . no
H8B Cl1 2.8592 1_545 no
H8B H7 2.0664 . no
H9A C16 2.9579 1_545 no
H9A H15 2.4909 1_545 no
H9A C15 2.9840 1_545 no
H9A H16 2.4393 1_545 no
H9B O1 2.6242 2_556 no
H9B O2 2.5552 2_556 no
H9B Re1 3.2993 2_556 no
H9B Re1 3.3141 . no
H9B O4 2.6989 . no
H9B O4 2.6989 . no
H10A H11 2.1100 . no
H10A Cl3 3.1187 2_656 no
H10B C13 2.8505 2_656 no
H10B C17 3.0478 2_656 no
H10B H8A 2.4207 . no
H10B C12 2.7684 2_656 no
H11 O3 2.6446 2_656 no
H11 H10A 2.1100 . no
H11 H13 2.2428 . no
H13 C5 3.0901 2_556 no
H13 O3 2.5781 2_656 no
H13 H4 2.3651 1_656 no
H13 H11 2.2428 . no
H14 Cl2 2.8557 1_556 no
H14 H3 2.5139 1_656 no
H15 H9A 2.4909 1_565 no
H16 H9A 2.4393 1_565 no
H18 Re1 2.9402 . no
H18 O1 2.4319 . no
H18 O2 2.2534 . no
H18 O3 2.6877 . no

loop_
_geom_hbond_atom_site_label_D
_geom_hbond_atom_site_label_H
_geom_hbond_atom_site_label_A
_geom_hbond_site_symmetry_A
_geom_hbond_distance_DH
_geom_hbond_distance_HA
_geom_hbond_distance_DA
_geom_hbond_angle_DHA
_geom_hbond_publ_flag
C9 H9B O2 2_556 .99 2.56 3.465(7) 153 yes
C13 H13 O3 2_656 .95 2.58 3.212(7) 124 yes
C18 H18 O1 . 1.00 2.43 3.216(7) 135 yes
C18 H18 O2 . 1.00 2.25 3.167(7) 151 yes
C18 H18 O3 . 1.00 2.69 3.444(7) 133 yes

loop_
_geom_torsion_atom_site_label_1
_geom_torsion_atom_site_label_2
_geom_torsion_atom_site_label_3
_geom_torsion_atom_site_label_4
_geom_torsion
_geom_torsion_publ_flag
O2 Re1 O1 C1 -174.5(4) no
O3 Re1 O1 C1 88.7(4) no
O4 Re1 O1 C1 -84.3(4) no
N1 Re1 O1 C1 -1.1(4) no
O1 Re1 O2 C17 173.9(4) no
O3 Re1 O2 C17 -88.1(4) no
O4 Re1 O2 C17 83.7(4) no
N2 Re1 O2 C17 1.3(4) no
O1 Re1 N1 C7 .6(4) no
O1 Re1 N1 C8 176.5(4) no
O3 Re1 N1 C7 -98.5(4) no
O3 Re1 N1 C8 77.4(4) no
O4 Re1 N1 C7 90.7(4) no
O4 Re1 N1 C8 -93.4(4) no
N2 Re1 N1 C7 172.4(4) no
N2 Re1 N1 C8 -11.7(4) no
O2 Re1 N2 C10 -179.2(4) no
O2 Re1 N2 C11 -.8(4) no
O3 Re1 N2 C10 -81.2(4) no
O3 Re1 N2 C11 97.2(4) no
O4 Re1 N2 C10 90.8(4) no
O4 Re1 N2 C11 -90.9(4) no
N1 Re1 N2 C10 8.4(4) no
N1 Re1 N2 C11 -173.2(4) no
Re1 O1 C1 C2 -179.4(4) no
Re1 O1 C1 C6 1.1(8) no
Re1 O2 C17 C12 -.5(7) no
Re1 O2 C17 C16 -179.5(3) no
Re1 N1 C7 C6 .0(8) no
C8 N1 C7 C6 -176.1(5) no
Re1 N1 C8 C9 41.9(6) no
C7 N1 C8 C9 -141.9(5) no
Re1 N2 C10 C9 -35.4(6) no
C11 N2 C10 C9 146.1(5) no
Re1 N2 C11 C12 -.4(7) no
C10 N2 C11 C12 178.0(5) no
O1 C1 C2 C3 -179.4(5) no
C6 C1 C2 C3 .1(12) no
O1 C1 C6 C5 -179.8(5) no
O1 C1 C6 C7 -.1(9) no
C2 C1 C6 C5 .8(8) no
C2 C1 C6 C7 -179.6(5) no
C1 C2 C3 C4 -1.0(9) no
C2 C3 C4 C5 1.0(9) no
C3 C4 C5 C6 -.1(9) no
C4 C5 C6 C1 -.8(8) no
C4 C5 C6 C7 179.5(6) no
C5 C6 C7 N1 179.2(5) no
C1 C6 C7 N1 -.5(9) no
N1 C8 C9 C10 -74.5(6) no
C8 C9 C10 N2 71.2(6) no
N2 C11 C12 C13 -178.2(5) no
N2 C11 C12 C17 1.8(8) no
C17 C12 C13 C14 1.1(8) no
C11 C12 C17 O2 -1.3(8) no
C11 C12 C13 C14 -178.8(5) no
C11 C12 C17 C16 177.8(5) no
C13 C12 C17 O2 178.7(5) no
C13 C12 C17 C16 -2.2(7) no
C12 C13 C14 C15 -.1(8) no
C13 C14 C15 C16 .3(9) no
C14 C15 C16 C17 -1.5(9) no
C15 C16 C17 C12 2.4(8) no
C15 C16 C17 O2 -178.5(5) no
